data_7226476
loop_
_publ_author_name
'Blackholly, Laura R.'
'Shepherd, Helena J.'
'Hiscock, Jennifer R.'

_publ_section_title
;
 &#x2018;Frustrated&#x2019; hydrogen bond mediated amphiphile
 self-assembly -- a solid state study
;
_journal_issue 37
_journal_name_full CrystEngComm
_journal_page_first 7021
_journal_paper_doi 10.1039/C6CE01493C
_journal_volume 18
_journal_year 2016
_chemical_formula_moiety 'C9 H8 F3 N2 O4 S, C5 H6 N'
_chemical_formula_sum 'C14 H14 F3 N3 O4 S'
_chemical_formula_weight 377.34
_chemical_name_systematic
;
 ?
;
_space_group_crystal_system triclinic
_space_group_IT_number 2
_space_group_name_Hall '-P 1'
_space_group_name_H-M_alt 'P -1'
_symmetry_space_group_name_Hall '-P 1'
_symmetry_space_group_name_H-M 'P -1'
_atom_sites_solution_hydrogens mixed
_atom_sites_solution_primary direct
_audit_creation_date 2016-05-31
_audit_creation_method
;
Olex2 1.2
(compiled 2016.02.19 svn.r3266 for OlexSys, GUI svn.r5155)
;
_audit_update_record
;
2016-07-04 deposited with the CCDC.
2016-08-25 downloaded from the CCDC.
;
_cell_angle_alpha 93.444(4)
_cell_angle_beta 97.949(3)
_cell_angle_gamma 92.527(3)
_cell_formula_units_Z 4
_cell_length_a 9.1526(3)
_cell_length_b 12.9487(5)
_cell_length_c 13.3592(6)
_cell_measurement_reflns_used 7877
_cell_measurement_temperature 100(1)
_cell_measurement_theta_max 72.8510
_cell_measurement_theta_min 3.4090
_cell_volume 1563.01(11)
_computing_cell_refinement 'CrysAlisPro 1.171.38.41 (Rigaku OD, 2015)'
_computing_data_collection 'CrysAlisPro 1.171.38.41 (Rigaku OD, 2015)'
_computing_data_reduction 'CrysAlisPro 1.171.38.41 (Rigaku OD, 2015)'
_computing_molecular_graphics 'Olex2 (Dolomanov et al., 2009)'
_computing_publication_material 'Olex2 (Dolomanov et al., 2009)'
_computing_structure_refinement 'ShelXL (Sheldrick, 2015)'
_computing_structure_solution 'ShelXT (Sheldrick, 2015)'
_diffrn_ambient_environment N~2~
_diffrn_ambient_temperature 100(1)
_diffrn_detector 'CCD plate'
_diffrn_detector_area_resol_mean 5.2887
_diffrn_detector_type AtlasS2
_diffrn_measured_fraction_theta_full 0.996
_diffrn_measured_fraction_theta_max 0.966
_diffrn_measurement_details
;
List of Runs (angles in degrees, time in seconds):

  1  \w     19.00  94.00   1.00    1.00    --   40.62  38.00  60.00   75
  2  \w     31.00 133.00   1.00    1.00    --  105.19 -30.00 120.00  102
  3  \w     94.00 178.00   1.00    1.00    --  105.19  30.00 150.00   84
  4  \w    107.00 138.00   1.00    1.00    --  105.19 -77.00  30.00   31
  5  \w     89.00 132.00   1.00    1.00    --  105.19 -77.00  90.00   43
  6  \w     82.00 115.00   1.00    1.00    --  105.19-111.00  90.00   33
  7  \w     74.00 100.00   1.00    1.00    --  105.19 -94.00 -30.00   26
  8  \w     49.00 133.00   1.00    1.00    --  105.19 -61.00-120.00   84
  9  \w     62.00  88.00   1.00    1.00    --   40.62-141.00 -54.00   26
 10  \w     48.00  92.00   1.00    1.00    --   40.62-125.00  90.00   44
 11  \w     31.00  82.00   1.00    1.00    --  105.19 -77.00  90.00   51
 12  \w     30.00  85.00   1.00    1.00    --  105.19 -77.00  30.00   55
 13  \w     24.00 143.00   1.00    1.00    --  105.19 -15.00 -30.00  119
 14  \w     45.00 112.00   1.00    1.00    --  105.19 -30.00-150.00   67
 15  \w     48.00 104.00   1.00    1.00    --  105.19 -94.00-120.00   56
 16  \w      5.00  43.00   1.00    1.00    --   40.62 -99.00 -30.00   38
 17  \w   -114.00 -12.00   1.00    1.00    --  -40.62 -57.00-150.00  102
 18  \w   -115.00 -16.00   1.00    1.00    --  -40.62 -38.00  90.00   99
;
_diffrn_measurement_device 'four-circle diffractometer'
_diffrn_measurement_device_type 'SuperNova, Dual, Cu at zero, AtlasS2'
_diffrn_measurement_method '\w scans'
_diffrn_orient_matrix_type 'CrysAlisPro convention (1999,Acta A55,543-557)'
_diffrn_orient_matrix_UB_11 -0.0488045000
_diffrn_orient_matrix_UB_12 0.0401399000
_diffrn_orient_matrix_UB_13 -0.1050346000
_diffrn_orient_matrix_UB_21 -0.0282354000
_diffrn_orient_matrix_UB_22 0.1059536000
_diffrn_orient_matrix_UB_23 0.0505519000
_diffrn_orient_matrix_UB_31 0.1605797000
_diffrn_orient_matrix_UB_32 0.0375346000
_diffrn_orient_matrix_UB_33 -0.0055535000
_diffrn_radiation_monochromator mirror
_diffrn_radiation_probe x-ray
_diffrn_radiation_type CuK\a
_diffrn_radiation_wavelength 1.54184
_diffrn_reflns_av_R_equivalents 0.0229
_diffrn_reflns_av_unetI/netI 0.0283
_diffrn_reflns_Laue_measured_fraction_full 0.996
_diffrn_reflns_Laue_measured_fraction_max 0.966
_diffrn_reflns_limit_h_max 11
_diffrn_reflns_limit_h_min -7
_diffrn_reflns_limit_k_max 16
_diffrn_reflns_limit_k_min -14
_diffrn_reflns_limit_l_max 15
_diffrn_reflns_limit_l_min -16
_diffrn_reflns_number 10664
_diffrn_reflns_point_group_measured_fraction_full 0.996
_diffrn_reflns_point_group_measured_fraction_max 0.966
_diffrn_reflns_theta_full 67.684
_diffrn_reflns_theta_max 72.983
_diffrn_reflns_theta_min 3.348
_diffrn_source 'micro-focus sealed X-ray tube'
_diffrn_source_type 'SuperNova (Cu) X-ray Source'
_exptl_absorpt_coefficient_mu 2.423
_exptl_absorpt_correction_T_max 0.815
_exptl_absorpt_correction_T_min 0.655
_exptl_absorpt_correction_type gaussian
_exptl_absorpt_process_details
;
CrysAlisPro 1.171.38.41 (Rigaku Oxford Diffraction, 2015)
Numerical absorption correction based on gaussian integration over
            a multifaceted crystal model
Empirical absorption correction using spherical harmonics,
 implemented in SCALE3 ABSPACK scaling algorithm.
;
_exptl_crystal_colour 'clear colourless'
_exptl_crystal_density_diffrn 1.604
_exptl_crystal_description block
_exptl_crystal_F_000 776
_exptl_crystal_size_max 0.324
_exptl_crystal_size_mid 0.181
_exptl_crystal_size_min 0.132
_refine_diff_density_max 0.454
_refine_diff_density_min -0.550
_refine_diff_density_rms 0.078
_refine_ls_extinction_method none
_refine_ls_goodness_of_fit_ref 1.128
_refine_ls_hydrogen_treatment mixed
_refine_ls_matrix_type full
_refine_ls_number_parameters 455
_refine_ls_number_reflns 6036
_refine_ls_number_restraints 0
_refine_ls_restrained_S_all 1.128
_refine_ls_R_factor_all 0.0441
_refine_ls_R_factor_gt 0.0424
_refine_ls_shift/su_max 0.000
_refine_ls_shift/su_mean 0.000
_refine_ls_structure_factor_coef Fsqd
_refine_ls_weighting_details 'w=1/[\s^2^(Fo^2^)+(0.0329P)^2^+2.7186P] where P=(Fo^2^+2Fc^2^)/3'
_refine_ls_weighting_scheme calc
_refine_ls_wR_factor_gt 0.1103
_refine_ls_wR_factor_ref 0.1113
_reflns_Friedel_coverage 0.000
_reflns_number_gt 5708
_reflns_number_total 6036
_reflns_threshold_expression 'I > 2\s(I)'
_cod_data_source_file c6ce01493c2.cif
_cod_data_source_block Compound_10
_cod_depositor_comments 'Adding full bibliography for 7226468--7226476.cif.'
_cod_database_code 7226476
_shelxl_version_number 2013-4
_shelx_space_group_comment
;
The symmetry employed for this shelxl refinement is uniquely defined
by the following loop, which should always be used as a source of
symmetry information in preference to the above space-group names.
They are only intended as comments.
;
_reflns_odcompleteness_completeness 99.89
_reflns_odcompleteness_iscentric 1
_reflns_odcompleteness_theta 66.97
_olex2_refinement_description
;
1. Others
 Fixed Uiso: H5(0.018) H4A(0.019) H2(0.018) H1(0.019) H6A(0.022) H9A(0.017)
 H9B(0.017) H23A(0.017) H23B(0.017) H28(0.02) H24(0.024) H6(0.023) H27(0.023)
 H10(0.028) H20(0.023) H4(0.024) H26(0.025) H7(0.026) H13(0.026) H17(0.026)
 H25(0.026) H18(0.023) H11(0.028) H14(0.025) H21(0.025) H12(0.026) H3(0.026)
 Fixed X: H5(0.8544) H4A(0.8304) H2(0.3494) H1(0.347) H6A(0.7575) H9A(0.2608)
 H9B(0.1052) H23A(0.6215) H23B(0.7846) H28(0.5415) H24(0.9498) H6(0.0166)
 H27(0.5105) H10(-0.0276) H20(0.8273) H4(0.3747) H26(0.7065) H7(-0.0471)
 H13(0.4486) H17(0.3913) H25(0.9262) H18(0.4857) H11(0.1378) H14(0.2783)
 H21(0.7351) H12(0.3791) H3(0.3099)
 Fixed Y: H5(0.5796) H4A(0.4701) H2(0.6235) H1(0.7417) H6A(0.7504) H9A(0.4693)
 H9B(0.493) H23A(0.6119) H23B(0.6521) H28(0.6662) H24(0.7541) H6(0.703)
 H27(0.5737) H10(0.9146) H20(0.4023) H4(0.8964) H26(0.5686) H7(0.8001)
 H13(0.9215) H17(0.2183) H25(0.662) H18(0.3421) H11(1.0494) H14(0.7876)
 H21(0.2756) H12(1.0511) H3(0.9918)
 Fixed Z: H5(0.6352) H4A(0.7453) H2(0.6183) H1(0.5124) H6A(0.7923) H9A(0.6602)
 H9B(0.6039) H23A(0.4946) H23B(0.4904) H28(0.7948) H24(0.9156) H6(0.3474)
 H27(0.9337) H10(0.5944) H20(0.904) H4(0.4344) H26(1.0637) H7(0.2103)
 H13(0.7615) H17(0.7752) H25(1.0556) H18(0.6811) H11(0.5726) H14(0.7774)
 H21(0.9959) H12(0.6548) H3(0.2965)
;
_olex2_submission_special_instructions 'No special instructions were received'
_oxdiff_exptl_absorpt_empirical_details
;
Empirical correction (ABSPACK) includes:
- Absorption correction using spherical harmonics
- Frame scaling
;
_oxdiff_exptl_absorpt_empirical_full_max 1.192
_oxdiff_exptl_absorpt_empirical_full_min 0.754

loop_
_space_group_symop_operation_xyz
'x, y, z'
'-x, -y, -z'

loop_
_atom_site_label
_atom_site_type_symbol
_atom_site_fract_x
_atom_site_fract_y
_atom_site_fract_z
_atom_site_U_iso_or_equiv
_atom_site_adp_type
_atom_site_occupancy
_atom_site_site_symmetry_order
_atom_site_calc_flag
_atom_site_refinement_flags_posn
S001 S 0.13508(6) 0.56552(4) 0.76744(4) 0.01211(13) Uani 1 1 d .
S002 S 0.66931(6) 0.76980(4) 0.58492(4) 0.01287(13) Uani 1 1 d .
O6 O 0.53036(18) 0.75707(13) 0.62605(12) 0.0175(3) Uani 1 1 d .
O5 O 0.53386(17) 0.50495(13) 0.62418(12) 0.0162(3) Uani 1 1 d .
O2 O 0.03194(17) 0.64790(12) 0.74495(12) 0.0153(3) Uani 1 1 d .
F1 F 0.0713(2) 0.90300(13) 0.06089(11) 0.0346(4) Uani 1 1 d .
F6 F 0.5485(2) 0.05521(12) 0.91803(13) 0.0381(4) Uani 1 1 d .
O8 O 0.79181(17) 0.80039(13) 0.66669(12) 0.0164(3) Uani 1 1 d .
O4 O 0.06020(18) 0.47416(13) 0.80030(12) 0.0176(3) Uani 1 1 d .
O3 O 0.26776(18) 0.60350(13) 0.83450(12) 0.0176(3) Uani 1 1 d .
O1 O 0.04135(17) 0.63968(13) 0.50579(13) 0.0180(3) Uani 1 1 d .
F5 F 0.5422(2) 0.15788(13) 1.04904(12) 0.0422(5) Uani 1 1 d .
F3 F 0.1767(2) 1.04194(14) 0.13740(13) 0.0431(5) Uani 1 1 d .
O7 O 0.6620(2) 0.83622(14) 0.50139(13) 0.0224(4) Uani 1 1 d .
F4 F 0.3522(2) 0.13349(16) 0.93572(17) 0.0494(5) Uani 1 1 d .
F2 F -0.0508(2) 1.00356(18) 0.14664(14) 0.0515(6) Uani 1 1 d .
N5 N 0.7615(2) 0.57817(15) 0.61301(15) 0.0149(4) Uani 1 1 d .
H5 H 0.8544 0.5796 0.6352 0.018 Uiso 1 1 calc R
N4 N 0.7366(2) 0.45836(15) 0.72911(15) 0.0162(4) Uani 1 1 d .
H4A H 0.8304 0.4701 0.7453 0.019 Uiso 1 1 calc R
N2 N 0.2573(2) 0.60583(15) 0.60111(14) 0.0153(4) Uani 1 1 d .
H2 H 0.3494 0.6235 0.6183 0.018 Uiso 1 1 calc R
N1 N 0.2560(2) 0.73035(16) 0.48627(15) 0.0160(4) Uani 1 1 d .
H1 H 0.3470 0.7417 0.5124 0.019 Uiso 1 1 calc R
N6 N 0.7473(2) 0.71631(16) 0.84446(15) 0.0179(4) Uani 1 1 d .
H6A H 0.7575 0.7504 0.7923 0.022 Uiso 1 1 calc R
N3 N 0.1151(2) 0.84148(17) 0.68595(16) 0.0198(4) Uani 1 1 d .
C9 C 0.1908(2) 0.52298(18) 0.64889(17) 0.0144(4) Uani 1 1 d .
H9A H 0.2608 0.4693 0.6602 0.017 Uiso 1 1 calc R
H9B H 0.1052 0.4930 0.6039 0.017 Uiso 1 1 calc R
C22 C 0.6675(2) 0.51337(17) 0.65316(17) 0.0138(4) Uani 1 1 d .
C23 C 0.7099(2) 0.64421(18) 0.53475(17) 0.0140(4) Uani 1 1 d .
H23A H 0.6215 0.6119 0.4946 0.017 Uiso 1 1 calc R
H23B H 0.7846 0.6521 0.4904 0.017 Uiso 1 1 calc R
C5 C 0.2044(3) 0.78854(19) 0.40492(17) 0.0162(5) Uani 1 1 d .
C28 C 0.6185(3) 0.66461(18) 0.84799(18) 0.0169(5) Uani 1 1 d .
H28 H 0.5415 0.6662 0.7948 0.020 Uiso 1 1 calc R
C8 C 0.1750(2) 0.65666(18) 0.52856(17) 0.0146(4) Uani 1 1 d .
C16 C 0.5543(3) 0.23314(19) 0.89375(19) 0.0201(5) Uani 1 1 d .
C19 C 0.6681(3) 0.38477(18) 0.78260(18) 0.0156(5) Uani 1 1 d .
C24 C 0.8619(3) 0.7168(2) 0.92001(19) 0.0204(5) Uani 1 1 d .
H24 H 0.9498 0.7541 0.9156 0.024 Uiso 1 1 calc R
C2 C 0.1259(3) 0.90454(19) 0.23832(18) 0.0205(5) Uani 1 1 d .
C6 C 0.0761(3) 0.76046(19) 0.33718(18) 0.0190(5) Uani 1 1 d .
H6 H 0.0166 0.7030 0.3474 0.023 Uiso 1 1 calc R
C27 C 0.6000(3) 0.60920(19) 0.93031(18) 0.0196(5) Uani 1 1 d .
H27 H 0.5105 0.5737 0.9337 0.023 Uiso 1 1 calc R
C10 C 0.0694(3) 0.9165(2) 0.62670(19) 0.0237(5) Uani 1 1 d .
H10 H -0.0276 0.9146 0.5944 0.028 Uiso 1 1 calc R
C20 C 0.7404(3) 0.36444(19) 0.87752(18) 0.0194(5) Uani 1 1 d .
H20 H 0.8273 0.4023 0.9040 0.023 Uiso 1 1 calc R
C4 C 0.2904(3) 0.8764(2) 0.38895(19) 0.0198(5) Uani 1 1 d .
H4 H 0.3747 0.8964 0.4344 0.024 Uiso 1 1 calc R
C26 C 0.7166(3) 0.6070(2) 1.00824(19) 0.0210(5) Uani 1 1 d .
H26 H 0.7065 0.5686 1.0637 0.025 Uiso 1 1 calc R
C7 C 0.0383(3) 0.8187(2) 0.25507(19) 0.0216(5) Uani 1 1 d .
H7 H -0.0471 0.8001 0.2103 0.026 Uiso 1 1 calc R
C13 C 0.3534(3) 0.9203(2) 0.72644(19) 0.0219(5) Uani 1 1 d .
H13 H 0.4486 0.9215 0.7615 0.026 Uiso 1 1 calc R
C17 C 0.4801(3) 0.25463(19) 0.80033(19) 0.0216(5) Uani 1 1 d .
H17 H 0.3913 0.2183 0.7752 0.026 Uiso 1 1 calc R
C25 C 0.8480(3) 0.6621(2) 1.00312(19) 0.0214(5) Uani 1 1 d .
H25 H 0.9262 0.6620 1.0556 0.026 Uiso 1 1 calc R
C18 C 0.5357(3) 0.32904(19) 0.74410(19) 0.0190(5) Uani 1 1 d .
H18 H 0.4857 0.3421 0.6811 0.023 Uiso 1 1 calc R
C11 C 0.1674(3) 0.9968(2) 0.6140(2) 0.0236(5) Uani 1 1 d .
H11 H 0.1378 1.0494 0.5726 0.028 Uiso 1 1 calc R
C14 C 0.2518(3) 0.84104(19) 0.73614(19) 0.0211(5) Uani 1 1 d .
H14 H 0.2783 0.7876 0.7774 0.025 Uiso 1 1 calc R
C21 C 0.6852(3) 0.28899(19) 0.93291(19) 0.0211(5) Uani 1 1 d .
H21 H 0.7351 0.2756 0.9959 0.025 Uiso 1 1 calc R
C12 C 0.3112(3) 0.9980(2) 0.66373(19) 0.0219(5) Uani 1 1 d .
H12 H 0.3791 1.0511 0.6548 0.026 Uiso 1 1 calc R
C3 C 0.2517(3) 0.9336(2) 0.30644(19) 0.0217(5) Uani 1 1 d .
H3 H 0.3099 0.9918 0.2965 0.026 Uiso 1 1 calc R
C1 C 0.0817(3) 0.9631(2) 0.14699(19) 0.0249(6) Uani 1 1 d .
C15 C 0.4993(3) 0.1459(2) 0.9488(2) 0.0250(6) Uani 1 1 d .
H3A H 0.060(3) 0.795(2) 0.693(2) 0.021(8) Uiso 1 1 d .

loop_
_atom_site_aniso_label
_atom_site_aniso_U_11
_atom_site_aniso_U_22
_atom_site_aniso_U_33
_atom_site_aniso_U_23
_atom_site_aniso_U_13
_atom_site_aniso_U_12
S001 0.0094(3) 0.0141(3) 0.0123(3) 0.00163(19) -0.00020(19) -0.00133(19)
S002 0.0106(3) 0.0141(3) 0.0136(3) 0.0020(2) 0.00027(19) -0.00043(19)
O6 0.0118(8) 0.0206(9) 0.0198(8) -0.0019(7) 0.0034(6) 0.0001(6)
O5 0.0105(8) 0.0178(8) 0.0199(8) 0.0028(6) 0.0002(6) -0.0008(6)
O2 0.0121(8) 0.0175(8) 0.0158(8) 0.0005(6) 0.0006(6) 0.0011(6)
F1 0.0612(12) 0.0268(8) 0.0146(7) 0.0006(6) 0.0008(7) 0.0056(8)
F6 0.0656(12) 0.0151(8) 0.0375(9) 0.0022(7) 0.0214(9) 0.0005(8)
O8 0.0136(8) 0.0172(8) 0.0168(8) -0.0003(6) -0.0018(6) -0.0030(6)
O4 0.0147(8) 0.0191(8) 0.0191(8) 0.0062(7) 0.0022(6) -0.0029(6)
O3 0.0130(8) 0.0221(9) 0.0158(8) 0.0003(7) -0.0031(6) -0.0025(6)
O1 0.0105(8) 0.0225(9) 0.0208(8) 0.0039(7) 0.0007(6) -0.0009(6)
F5 0.0792(14) 0.0269(9) 0.0206(8) 0.0039(7) 0.0111(8) -0.0102(9)
F3 0.0702(13) 0.0282(9) 0.0279(9) 0.0116(7) -0.0041(9) -0.0094(9)
O7 0.0272(10) 0.0200(9) 0.0199(9) 0.0071(7) 0.0010(7) 0.0011(7)
F4 0.0326(10) 0.0523(12) 0.0688(14) 0.0337(11) 0.0159(9) -0.0050(9)
F2 0.0564(12) 0.0749(15) 0.0314(10) 0.0243(10) 0.0130(9) 0.0447(11)
N5 0.0086(9) 0.0158(9) 0.0199(10) 0.0035(8) -0.0006(7) -0.0005(7)
N4 0.0106(9) 0.0169(10) 0.0204(10) 0.0035(8) -0.0011(8) -0.0010(7)
N2 0.0100(9) 0.0199(10) 0.0156(9) 0.0023(8) 0.0008(7) -0.0024(7)
N1 0.0093(9) 0.0222(10) 0.0160(9) 0.0041(8) -0.0001(7) -0.0024(8)
N6 0.0212(10) 0.0184(10) 0.0143(9) 0.0011(8) 0.0032(8) 0.0004(8)
N3 0.0226(11) 0.0183(11) 0.0184(10) -0.0015(8) 0.0066(8) -0.0076(9)
C9 0.0137(11) 0.0152(11) 0.0142(11) 0.0003(9) 0.0011(9) 0.0010(9)
C22 0.0131(11) 0.0128(11) 0.0152(11) -0.0024(8) 0.0018(8) 0.0007(8)
C23 0.0123(11) 0.0157(11) 0.0137(10) 0.0002(8) 0.0019(8) -0.0015(8)
C5 0.0163(11) 0.0189(12) 0.0141(11) -0.0001(9) 0.0044(9) 0.0029(9)
C28 0.0144(11) 0.0188(12) 0.0164(11) -0.0015(9) -0.0011(9) 0.0015(9)
C8 0.0132(11) 0.0168(11) 0.0133(10) -0.0018(9) 0.0021(8) 0.0006(9)
C16 0.0261(13) 0.0156(12) 0.0202(12) 0.0017(9) 0.0083(10) 0.0028(10)
C19 0.0143(11) 0.0140(11) 0.0186(11) 0.0006(9) 0.0032(9) 0.0020(9)
C24 0.0156(12) 0.0239(13) 0.0205(12) -0.0036(10) 0.0019(9) -0.0026(10)
C2 0.0279(13) 0.0193(12) 0.0157(11) 0.0009(9) 0.0055(10) 0.0077(10)
C6 0.0193(12) 0.0201(12) 0.0169(11) 0.0014(9) 0.0004(9) -0.0006(9)
C27 0.0180(12) 0.0205(12) 0.0198(12) 0.0016(9) 0.0018(9) -0.0016(9)
C10 0.0207(13) 0.0296(14) 0.0202(12) 0.0010(10) 0.0025(10) -0.0040(11)
C20 0.0176(12) 0.0201(12) 0.0194(12) 0.0006(9) -0.0005(9) 0.0008(9)
C4 0.0183(12) 0.0222(12) 0.0186(12) 0.0015(10) 0.0027(9) -0.0018(10)
C26 0.0221(13) 0.0228(13) 0.0187(12) 0.0046(10) 0.0026(10) 0.0036(10)
C7 0.0221(13) 0.0244(13) 0.0167(12) -0.0009(10) -0.0023(10) 0.0027(10)
C13 0.0180(12) 0.0231(13) 0.0237(13) -0.0030(10) 0.0021(10) -0.0007(10)
C17 0.0209(12) 0.0184(12) 0.0245(13) 0.0003(10) 0.0019(10) -0.0038(10)
C25 0.0173(12) 0.0275(13) 0.0181(12) -0.0008(10) -0.0024(9) 0.0037(10)
C18 0.0194(12) 0.0183(12) 0.0180(12) 0.0016(9) -0.0014(9) -0.0013(9)
C11 0.0267(14) 0.0218(13) 0.0227(13) 0.0052(10) 0.0040(10) -0.0015(10)
C14 0.0261(13) 0.0175(12) 0.0205(12) 0.0013(9) 0.0057(10) 0.0023(10)
C21 0.0262(13) 0.0201(12) 0.0168(12) 0.0021(9) 0.0013(10) 0.0046(10)
C12 0.0246(13) 0.0196(12) 0.0221(12) -0.0016(10) 0.0085(10) -0.0058(10)
C3 0.0245(13) 0.0192(12) 0.0223(12) 0.0024(10) 0.0070(10) 0.0000(10)
C1 0.0337(15) 0.0228(13) 0.0190(12) 0.0017(10) 0.0048(11) 0.0075(11)
C15 0.0326(15) 0.0212(13) 0.0223(13) 0.0020(10) 0.0082(11) 0.0004(11)

loop_
_atom_type_symbol
_atom_type_description
_atom_type_scat_dispersion_real
_atom_type_scat_dispersion_imag
_atom_type_scat_source
C C 0.0181 0.0091 'International Tables Vol C Tables 4.2.6.8 and 6.1.1.4'
H H 0.0000 0.0000 'International Tables Vol C Tables 4.2.6.8 and 6.1.1.4'
F F 0.0727 0.0534 'International Tables Vol C Tables 4.2.6.8 and 6.1.1.4'
N N 0.0311 0.0180 'International Tables Vol C Tables 4.2.6.8 and 6.1.1.4'
O O 0.0492 0.0322 'International Tables Vol C Tables 4.2.6.8 and 6.1.1.4'
S S 0.3331 0.5567 'International Tables Vol C Tables 4.2.6.8 and 6.1.1.4'

loop_
_exptl_crystal_face_index_h
_exptl_crystal_face_index_k
_exptl_crystal_face_index_l
_exptl_crystal_face_perp_dist
0 5 1 0.0662
0 -5 -1 0.0662
-5 0 2 0.1473
5 0 -2 0.1473
0 0 -1 0.0705
0 0 1 0.0705

loop_
_geom_angle_atom_site_label_1
_geom_angle_atom_site_label_2
_geom_angle_atom_site_label_3
_geom_angle
O2 S001 C9 106.14(10)
O4 S001 O2 111.38(10)
O4 S001 C9 104.64(10)
O3 S001 O2 112.20(10)
O3 S001 O4 114.50(10)
O3 S001 C9 107.25(10)
O6 S002 O8 110.54(10)
O6 S002 C23 106.85(10)
O8 S002 C23 105.66(10)
O7 S002 O6 113.82(10)
O7 S002 O8 113.25(10)
O7 S002 C23 106.06(11)
C22 N5 H5 119.1
C22 N5 C23 121.78(19)
C23 N5 H5 119.1
C22 N4 H4A 117.1
C22 N4 C19 125.9(2)
C19 N4 H4A 117.1
C9 N2 H2 119.8
C8 N2 H2 119.8
C8 N2 C9 120.31(19)
C5 N1 H1 116.9
C8 N1 H1 116.9
C8 N1 C5 126.3(2)
C28 N6 H6A 118.9
C28 N6 C24 122.2(2)
C24 N6 H6A 118.9
C10 N3 C14 123.2(2)
C10 N3 H3A 120(2)
C14 N3 H3A 117(2)
S001 C9 H9A 109.1
S001 C9 H9B 109.1
N2 C9 S001 112.39(16)
N2 C9 H9A 109.1
N2 C9 H9B 109.1
H9A C9 H9B 107.9
O5 C22 N5 123.2(2)
O5 C22 N4 123.4(2)
N5 C22 N4 113.4(2)
S002 C23 H23A 109.2
S002 C23 H23B 109.2
N5 C23 S002 112.18(16)
N5 C23 H23A 109.2
N5 C23 H23B 109.2
H23A C23 H23B 107.9
C6 C5 N1 123.4(2)
C4 C5 N1 117.5(2)
C4 C5 C6 119.1(2)
N6 C28 H28 120.1
N6 C28 C27 119.9(2)
C27 C28 H28 120.1
O1 C8 N2 122.7(2)
O1 C8 N1 123.8(2)
N2 C8 N1 113.4(2)
C17 C16 C21 119.8(2)
C17 C16 C15 119.9(2)
C21 C16 C15 120.2(2)
C20 C19 N4 117.2(2)
C20 C19 C18 119.2(2)
C18 C19 N4 123.6(2)
N6 C24 H24 120.2
N6 C24 C25 119.6(2)
C25 C24 H24 120.2
C7 C2 C1 118.8(2)
C3 C2 C7 119.4(2)
C3 C2 C1 121.8(2)
C5 C6 H6 120.2
C7 C6 C5 119.5(2)
C7 C6 H6 120.2
C28 C27 H27 120.4
C28 C27 C26 119.2(2)
C26 C27 H27 120.4
N3 C10 H10 120.4
N3 C10 C11 119.2(2)
C11 C10 H10 120.4
C19 C20 H20 119.5
C21 C20 C19 121.0(2)
C21 C20 H20 119.5
C5 C4 H4 119.6
C3 C4 C5 120.7(2)
C3 C4 H4 119.6
C27 C26 H26 120.1
C25 C26 C27 119.7(2)
C25 C26 H26 120.1
C2 C7 H7 119.4
C6 C7 C2 121.1(2)
C6 C7 H7 119.4
C14 C13 H13 120.6
C14 C13 C12 118.9(2)
C12 C13 H13 120.6
C16 C17 H17 119.5
C18 C17 C16 121.0(2)
C18 C17 H17 119.5
C24 C25 C26 119.4(2)
C24 C25 H25 120.3
C26 C25 H25 120.3
C19 C18 H18 120.2
C17 C18 C19 119.5(2)
C17 C18 H18 120.2
C10 C11 H11 120.4
C10 C11 C12 119.1(2)
C12 C11 H11 120.4
N3 C14 C13 119.6(2)
N3 C14 H14 120.2
C13 C14 H14 120.2
C16 C21 H21 120.3
C20 C21 C16 119.5(2)
C20 C21 H21 120.3
C13 C12 C11 119.9(2)
C13 C12 H12 120.0
C11 C12 H12 120.0
C2 C3 H3 120.0
C4 C3 C2 120.1(2)
C4 C3 H3 120.0
F1 C1 F2 105.6(2)
F1 C1 C2 112.2(2)
F3 C1 F1 106.1(2)
F3 C1 F2 106.2(2)
F3 C1 C2 113.3(2)
F2 C1 C2 112.8(2)
F6 C15 F5 106.2(2)
F6 C15 C16 111.9(2)
F5 C15 C16 112.7(2)
F4 C15 F6 106.0(2)
F4 C15 F5 106.3(2)
F4 C15 C16 113.1(2)

loop_
_geom_bond_atom_site_label_1
_geom_bond_atom_site_label_2
_geom_bond_distance
S001 O2 1.4725(16)
S001 O4 1.4615(17)
S001 O3 1.4535(16)
S001 C9 1.793(2)
S002 O6 1.4602(17)
S002 O8 1.4757(16)
S002 O7 1.4452(17)
S002 C23 1.795(2)
O5 C22 1.229(3)
F1 C1 1.339(3)
F6 C15 1.338(3)
O1 C8 1.226(3)
F5 C15 1.341(3)
F3 C1 1.335(3)
F4 C15 1.334(3)
F2 C1 1.341(3)
N5 H5 0.8600
N5 C22 1.360(3)
N5 C23 1.433(3)
N4 H4A 0.8600
N4 C22 1.373(3)
N4 C19 1.402(3)
N2 H2 0.8600
N2 C9 1.436(3)
N2 C8 1.363(3)
N1 H1 0.8600
N1 C5 1.400(3)
N1 C8 1.377(3)
N6 H6A 0.8600
N6 C28 1.339(3)
N6 C24 1.351(3)
N3 C10 1.335(3)
N3 C14 1.336(3)
N3 H3A 0.78(3)
C9 H9A 0.9700
C9 H9B 0.9700
C23 H23A 0.9700
C23 H23B 0.9700
C5 C6 1.400(3)
C5 C4 1.398(3)
C28 H28 0.9300
C28 C27 1.374(3)
C16 C17 1.386(4)
C16 C21 1.391(4)
C16 C15 1.490(3)
C19 C20 1.392(3)
C19 C18 1.400(3)
C24 H24 0.9300
C24 C25 1.370(4)
C2 C7 1.389(4)
C2 C3 1.388(4)
C2 C1 1.493(3)
C6 H6 0.9300
C6 C7 1.382(3)
C27 H27 0.9300
C27 C26 1.386(3)
C10 H10 0.9300
C10 C11 1.377(4)
C20 H20 0.9300
C20 C21 1.380(4)
C4 H4 0.9300
C4 C3 1.380(4)
C26 H26 0.9300
C26 C25 1.383(4)
C7 H7 0.9300
C13 H13 0.9300
C13 C14 1.378(4)
C13 C12 1.382(4)
C17 H17 0.9300
C17 C18 1.379(4)
C25 H25 0.9300
C18 H18 0.9300
C11 H11 0.9300
C11 C12 1.389(4)
C14 H14 0.9300
C21 H21 0.9300
C12 H12 0.9300
C3 H3 0.9300

loop_
_geom_torsion_atom_site_label_1
_geom_torsion_atom_site_label_2
_geom_torsion_atom_site_label_3
_geom_torsion_atom_site_label_4
_geom_torsion
O6 S002 C23 N5 -74.81(17)
O2 S001 C9 N2 57.68(18)
O8 S002 C23 N5 42.94(18)
O4 S001 C9 N2 175.57(15)
O3 S001 C9 N2 -62.43(18)
O7 S002 C23 N5 163.43(16)
N4 C19 C20 C21 -176.3(2)
N4 C19 C18 C17 177.0(2)
N1 C5 C6 C7 -175.8(2)
N1 C5 C4 C3 175.7(2)
N6 C28 C27 C26 -0.7(4)
N6 C24 C25 C26 0.1(4)
N3 C10 C11 C12 -0.5(4)
C9 N2 C8 O1 5.0(3)
C9 N2 C8 N1 -176.81(19)
C22 N5 C23 S002 91.9(2)
C22 N4 C19 C20 -157.8(2)
C22 N4 C19 C18 24.7(4)
C23 N5 C22 O5 1.7(3)
C23 N5 C22 N4 -178.30(19)
C5 N1 C8 O1 -7.4(4)
C5 N1 C8 N2 174.5(2)
C5 C6 C7 C2 0.2(4)
C5 C4 C3 C2 0.2(4)
C28 N6 C24 C25 0.7(4)
C28 C27 C26 C25 1.4(4)
C8 N2 C9 S001 -96.5(2)
C8 N1 C5 C6 -18.5(4)
C8 N1 C5 C4 164.5(2)
C16 C17 C18 C19 -1.0(4)
C19 N4 C22 O5 1.2(4)
C19 N4 C22 N5 -178.7(2)
C19 C20 C21 C16 -0.7(4)
C24 N6 C28 C27 -0.4(4)
C6 C5 C4 C3 -1.4(4)
C27 C26 C25 C24 -1.1(4)
C10 N3 C14 C13 -0.9(4)
C10 C11 C12 C13 -1.2(4)
C20 C19 C18 C17 -0.5(4)
C4 C5 C6 C7 1.2(4)
C7 C2 C3 C4 1.2(4)
C7 C2 C1 F1 -58.0(3)
C7 C2 C1 F3 -178.1(2)
C7 C2 C1 F2 61.2(3)
C17 C16 C21 C20 -0.8(4)
C17 C16 C15 F6 84.5(3)
C17 C16 C15 F5 -155.8(2)
C17 C16 C15 F4 -35.2(3)
C18 C19 C20 C21 1.4(4)
C14 N3 C10 C11 1.6(4)
C14 C13 C12 C11 1.8(4)
C21 C16 C17 C18 1.6(4)
C21 C16 C15 F6 -91.5(3)
C21 C16 C15 F5 28.2(3)
C21 C16 C15 F4 148.8(2)
C12 C13 C14 N3 -0.7(4)
C3 C2 C7 C6 -1.4(4)
C3 C2 C1 F1 122.0(3)
C3 C2 C1 F3 1.9(4)
C3 C2 C1 F2 -118.9(3)
C1 C2 C7 C6 178.5(2)
C1 C2 C3 C4 -178.8(2)
C15 C16 C17 C18 -174.4(2)
C15 C16 C21 C20 175.3(2)

loop_
_exptl_oxdiff_crystal_face_indexfrac_h
_exptl_oxdiff_crystal_face_indexfrac_k
_exptl_oxdiff_crystal_face_indexfrac_l
_exptl_oxdiff_crystal_face_x
_exptl_oxdiff_crystal_face_y
_exptl_oxdiff_crystal_face_z
-0.0009 4.9974 0.9929 0.0964 0.5797 0.1819
0.0009 -4.9974 -0.9929 -0.0964 -0.5797 -0.1819
-4.9949 0.0056 2.0024 0.0337 0.2428 -0.8130
4.9949 -0.0056 -2.0024 -0.0337 -0.2428 0.8130
0.0002 -0.0014 -0.9988 0.1048 -0.0506 0.0055
-0.0002 0.0014 0.9988 -0.1048 0.0506 -0.0055
